data_7119063
loop_
_publ_author_name
'Wu, Z. L.'
'Fang, Y. L.'
'Tang, Y. T.'
'Xiao, M. W.'
'Ye, J.'
'Li, G. X.'
'Hu, A. X.'

_publ_section_title
;
 Synthesis and antitumor evaluation of
 5-(benzo[d][1,3]dioxol-5-ylmethyl)-4-(tert-butyl)-N-arylthiazol-2-amines
;
_journal_issue 9
_journal_name_full 'Med. Chem. Commun.'
_journal_page_first 1768
_journal_paper_doi 10.1039/C6MD00234J
_journal_volume 7
_journal_year 2016
_chemical_formula_moiety 'C25 H25 N3 O2 S'
_chemical_formula_sum 'C25 H25 N3 O2 S'
_chemical_formula_weight 431.54
_chemical_melting_point 427.0(10)
_chemical_name_systematic 5-(benzo[d][1,3]dioxol-5-ylmethyl)-4-(tert-butyl)-N-(2-methylquinolin-8-yl)thiazol-2-amine
_space_group_IT_number 15
_symmetry_cell_setting monoclinic
_symmetry_space_group_name_Hall '-I 2ya'
_symmetry_space_group_name_H-M 'I 1 2/a 1'
_atom_sites_solution_hydrogens geom
_atom_sites_solution_primary direct
_atom_sites_solution_secondary difmap
_audit_creation_method SHELXL-97
_audit_update_record
;
2016-04-25 deposited with the CCDC.
2016-06-24 downloaded from the CCDC.
;
_cell_angle_alpha 90.00
_cell_angle_beta 119.209(5)
_cell_angle_gamma 90.00
_cell_formula_units_Z 8
_cell_length_a 19.2951(9)
_cell_length_b 13.6381(4)
_cell_length_c 19.3808(8)
_cell_measurement_reflns_used 5772
_cell_measurement_temperature 150(2)
_cell_measurement_theta_max 29.2430
_cell_measurement_theta_min 3.5320
_cell_volume 4451.5(4)
_computing_cell_refinement
; 
CrysAlisPro, Agilent Technologies,
Version 1.171.37.34 (release 22-05-2014 CrysAlis171 .NET)
;
_computing_data_collection
; 
CrysAlisPro, Agilent Technologies,
Version 1.171.37.34 (release 22-05-2014 CrysAlis171 .NET)
;
_computing_data_reduction
; 
CrysAlisPro, Agilent Technologies,
Version 1.171.37.34 (release 22-05-2014 CrysAlis171 .NET)
;
_computing_molecular_graphics SHELXTL
_computing_publication_material SHELXTL
_computing_structure_refinement SHELXTL
_computing_structure_solution 'SHELXTL (Bruker, 2005)'
_diffrn_ambient_temperature 150(2)
_diffrn_detector_area_resol_mean 10.5058
_diffrn_measured_fraction_theta_full 0.998
_diffrn_measured_fraction_theta_max 0.998
_diffrn_measurement_device_type 'Xcalibur, Atlas, Gemini ultra'
_diffrn_measurement_method '\w scans'
_diffrn_radiation_monochromator graphite
_diffrn_radiation_source 'Enhance (Mo) X-ray Source'
_diffrn_radiation_type MoK\a
_diffrn_radiation_wavelength 0.71073
_diffrn_reflns_av_R_equivalents 0.0251
_diffrn_reflns_av_sigmaI/netI 0.0312
_diffrn_reflns_limit_h_max 23
_diffrn_reflns_limit_h_min -23
_diffrn_reflns_limit_k_max 10
_diffrn_reflns_limit_k_min -16
_diffrn_reflns_limit_l_max 23
_diffrn_reflns_limit_l_min -23
_diffrn_reflns_number 12031
_diffrn_reflns_theta_full 26.00
_diffrn_reflns_theta_max 26.00
_diffrn_reflns_theta_min 2.99
_exptl_absorpt_coefficient_mu 0.172
_exptl_absorpt_correction_T_max 0.9390
_exptl_absorpt_correction_T_min 0.9327
_exptl_absorpt_correction_type multi-scan
_exptl_absorpt_process_details
; 
CrysAlisPro, Agilent Technologies,
Version 1.171.37.34 (release 22-05-2014 CrysAlis171 .NET)
;
_exptl_crystal_colour yellow
_exptl_crystal_density_diffrn 1.288
_exptl_crystal_density_method 'not measured'
_exptl_crystal_description block
_exptl_crystal_F_000 1824
_exptl_crystal_recrystallization_method 'Re-crystallisation from solvent'
_exptl_crystal_size_max 0.41
_exptl_crystal_size_mid 0.38
_exptl_crystal_size_min 0.37
_refine_diff_density_max 0.411
_refine_diff_density_min -0.319
_refine_diff_density_rms 0.051
_refine_ls_extinction_method none
_refine_ls_goodness_of_fit_ref 1.046
_refine_ls_hydrogen_treatment mixed
_refine_ls_matrix_type full
_refine_ls_number_parameters 297
_refine_ls_number_reflns 4371
_refine_ls_number_restraints 14
_refine_ls_restrained_S_all 1.065
_refine_ls_R_factor_all 0.0538
_refine_ls_R_factor_gt 0.0430
_refine_ls_shift/su_max 0.006
_refine_ls_shift/su_mean 0.000
_refine_ls_structure_factor_coef Fsqd
_refine_ls_weighting_details 'calc w=1/[\s^2^(Fo^2^)+(0.0530P)^2^+5.2330P] where P=(Fo^2^+2Fc^2^)/3'
_refine_ls_weighting_scheme calc
_refine_ls_wR_factor_gt 0.1074
_refine_ls_wR_factor_ref 0.1164
_reflns_number_gt 3649
_reflns_number_total 4371
_reflns_threshold_expression >2sigma(I)
_cod_data_source_file c6md00234j2.cif
_cod_data_source_block 10102f
_cod_depositor_comments
;
The following automatic conversions were performed:

'_chemical_melting_point' value '426-428' was changed to '427.0(10)'
- the average value was taken and precision was estimated.

Automatic conversion script
Id: cif_fix_values 4268 2015-11-12 08:31:59Z antanas 

 Adding full bibliography for 7119063.cif.
;
_cod_original_cell_volume 4451.5(3)
_cod_database_code 7119063
_solvent_exptl_crystal_recrystallization_method ethanol

loop_
_symmetry_equiv_pos_as_xyz
'x, y, z'
'-x+1/2, y, -z'
'x+1/2, y+1/2, z+1/2'
'-x+1, y+1/2, -z+1/2'
'-x, -y, -z'
'x-1/2, -y, z'
'-x+1/2, -y+1/2, -z+1/2'
'x, -y+1/2, z+1/2'

loop_
_atom_site_label
_atom_site_type_symbol
_atom_site_fract_x
_atom_site_fract_y
_atom_site_fract_z
_atom_site_U_iso_or_equiv
_atom_site_adp_type
_atom_site_occupancy
_atom_site_symmetry_multiplicity
_atom_site_calc_flag
_atom_site_refinement_flags
_atom_site_disorder_assembly
_atom_site_disorder_group
C1 C 0.07882(12) 0.16701(15) -0.07897(12) 0.0310(5) Uani 1 1 d . . .
H1A H 0.0819 0.0945 -0.0770 0.037 Uiso 1 1 calc R . .
H1B H 0.0582 0.1881 -0.1345 0.037 Uiso 1 1 calc R . .
C2 C 0.14412(11) 0.28206(14) 0.01164(10) 0.0230(4) Uani 1 1 d . . .
C3 C 0.19773(11) 0.35002(14) 0.05997(10) 0.0229(4) Uani 1 1 d . . .
H3 H 0.2504 0.3515 0.0679 0.027 Uiso 1 1 calc R . .
C4 C 0.17236(10) 0.41772(13) 0.09750(10) 0.0202(4) Uani 1 1 d . . .
C5 C 0.09561(11) 0.41243(14) 0.08576(11) 0.0252(4) Uani 1 1 d . . .
H5 H 0.0792 0.4582 0.1119 0.030 Uiso 1 1 calc R . .
C6 C 0.04143(11) 0.34137(15) 0.03637(11) 0.0273(4) Uani 1 1 d . . .
H6 H -0.0110 0.3379 0.0287 0.033 Uiso 1 1 calc R . .
C7 C 0.06749(11) 0.27759(14) -0.00011(10) 0.0231(4) Uani 1 1 d . . .
C8 C 0.23111(11) 0.49607(14) 0.14730(11) 0.0242(4) Uani 1 1 d . . .
H8A H 0.2811 0.4633 0.1854 0.029 Uiso 1 1 calc R . .
H8B H 0.2430 0.5369 0.1121 0.029 Uiso 1 1 calc R . .
C9 C 0.20601(10) 0.56310(13) 0.19300(10) 0.0216(4) Uani 1 1 d . A .
C10 C 0.21089(11) 0.55787(13) 0.26514(11) 0.0235(4) Uani 1 1 d . A .
C11 C 0.24399(13) 0.47748(16) 0.32771(12) 0.0362(5) Uani 1 1 d D . .
C12 C 0.3141(2) 0.5219(2) 0.40286(15) 0.0732(10) Uani 1 1 d . A .
H12A H 0.2952 0.5780 0.4208 0.110 Uiso 1 1 calc R . .
H12B H 0.3554 0.5438 0.3908 0.110 Uiso 1 1 calc R . .
H12C H 0.3361 0.4722 0.4446 0.110 Uiso 1 1 calc R . .
C13 C 0.1867(5) 0.4530(6) 0.3548(5) 0.038(2) Uani 0.50(2) 1 d PDU A 1
H13A H 0.2048 0.4811 0.4074 0.057 Uiso 0.50(2) 1 calc PR A 1
H13B H 0.1827 0.3816 0.3573 0.057 Uiso 0.50(2) 1 calc PR A 1
H13C H 0.1345 0.4800 0.3176 0.057 Uiso 0.50(2) 1 calc PR A 1
C13B C 0.1654(7) 0.4290(9) 0.3238(10) 0.066(3) Uani 0.50(2) 1 d PDU A 2
H13D H 0.1296 0.4066 0.2698 0.100 Uiso 0.50(2) 1 calc PR A 2
H13E H 0.1383 0.4781 0.3391 0.100 Uiso 0.50(2) 1 calc PR A 2
H13F H 0.1809 0.3732 0.3601 0.100 Uiso 0.50(2) 1 calc PR A 2
C14 C 0.27714(15) 0.38901(17) 0.30490(14) 0.0451(6) Uani 1 1 d . A .
H14A H 0.2955 0.3397 0.3469 0.068 Uiso 1 1 calc R . .
H14B H 0.3218 0.4099 0.2976 0.068 Uiso 1 1 calc R . .
H14C H 0.2355 0.3608 0.2555 0.068 Uiso 1 1 calc R . .
C15 C 0.15216(10) 0.70334(13) 0.23009(10) 0.0202(4) Uani 1 1 d . A .
C16 C 0.11637(11) 0.83459(13) 0.29562(10) 0.0216(4) Uani 1 1 d . A .
C17 C 0.14696(11) 0.79418(15) 0.37024(11) 0.0264(4) Uani 1 1 d . . .
H17 H 0.1713 0.7314 0.3810 0.032 Uiso 1 1 calc R . .
C18 C 0.14186(12) 0.84661(16) 0.43051(11) 0.0319(5) Uani 1 1 d . . .
H18 H 0.1634 0.8183 0.4817 0.038 Uiso 1 1 calc R . .
C19 C 0.10696(12) 0.93654(16) 0.41740(12) 0.0334(5) Uani 1 1 d . . .
H19 H 0.1039 0.9699 0.4589 0.040 Uiso 1 1 calc R . .
C20 C 0.07529(11) 0.97995(15) 0.34183(12) 0.0287(4) Uani 1 1 d . . .
C21 C 0.08033(10) 0.92984(14) 0.28058(11) 0.0229(4) Uani 1 1 d . . .
C22 C 0.02201(11) 1.05746(15) 0.19219(12) 0.0308(5) Uani 1 1 d . . .
C23 C 0.01427(13) 1.11223(16) 0.25013(14) 0.0397(5) Uani 1 1 d . . .
H23 H -0.0088 1.1758 0.2379 0.048 Uiso 1 1 calc R . .
C24 C 0.03988(13) 1.07379(17) 0.32311(14) 0.0383(5) Uani 1 1 d . . .
H24 H 0.0340 1.1101 0.3618 0.046 Uiso 1 1 calc R . .
C25 C -0.00627(14) 1.09925(17) 0.11139(14) 0.0415(5) Uani 1 1 d . . .
H25A H 0.0056 1.0532 0.0797 0.062 Uiso 1 1 calc R . .
H25B H 0.0208 1.1616 0.1158 0.062 Uiso 1 1 calc R . .
H25C H -0.0637 1.1103 0.0858 0.062 Uiso 1 1 calc R . .
N1 N 0.18035(9) 0.63844(12) 0.28573(9) 0.0245(3) Uani 1 1 d . . .
N2 N 0.11789(10) 0.79077(12) 0.23165(9) 0.0232(3) Uani 1 1 d . . .
N3 N 0.05356(9) 0.96866(11) 0.20685(9) 0.0246(3) Uani 1 1 d . . .
O1 O 0.02726(8) 0.20054(11) -0.05012(8) 0.0332(3) Uani 1 1 d . . .
O2 O 0.15550(8) 0.20815(11) -0.03017(9) 0.0374(4) Uani 1 1 d . . .
S1 S 0.16064(3) 0.67300(3) 0.14740(2) 0.02271(14) Uani 1 1 d . . .
H2 H 0.0999(12) 0.8276(16) 0.1910(12) 0.026(6) Uiso 1 1 d . . .

loop_
_atom_site_aniso_label
_atom_site_aniso_U_11
_atom_site_aniso_U_22
_atom_site_aniso_U_33
_atom_site_aniso_U_23
_atom_site_aniso_U_13
_atom_site_aniso_U_12
C1 0.0256(10) 0.0312(11) 0.0318(10) -0.0112(8) 0.0106(8) -0.0005(9)
C2 0.0227(9) 0.0232(9) 0.0221(9) -0.0016(7) 0.0101(7) 0.0037(8)
C3 0.0185(9) 0.0261(10) 0.0254(9) -0.0011(7) 0.0118(7) 0.0008(8)
C4 0.0210(9) 0.0184(9) 0.0198(8) 0.0012(7) 0.0090(7) 0.0006(7)
C5 0.0238(10) 0.0272(10) 0.0281(9) -0.0049(8) 0.0153(8) 0.0000(8)
C6 0.0198(9) 0.0330(11) 0.0318(10) -0.0055(8) 0.0146(8) -0.0032(8)
C7 0.0214(9) 0.0242(10) 0.0214(9) -0.0030(7) 0.0086(7) -0.0044(8)
C8 0.0220(9) 0.0223(9) 0.0290(9) -0.0029(7) 0.0130(8) -0.0002(8)
C9 0.0177(9) 0.0186(9) 0.0251(9) -0.0015(7) 0.0079(7) -0.0017(7)
C10 0.0219(9) 0.0209(9) 0.0270(9) 0.0003(7) 0.0113(8) -0.0005(8)
C11 0.0438(13) 0.0333(12) 0.0348(11) 0.0133(9) 0.0220(10) 0.0138(10)
C12 0.094(2) 0.0604(19) 0.0336(13) 0.0097(13) 0.0061(14) 0.0233(18)
C13 0.038(3) 0.040(3) 0.041(3) 0.018(2) 0.023(2) 0.003(2)
C13B 0.074(4) 0.060(4) 0.084(5) 0.043(3) 0.053(4) 0.024(3)
C14 0.0537(15) 0.0358(13) 0.0471(13) 0.0158(10) 0.0256(12) 0.0148(11)
C15 0.0193(9) 0.0210(9) 0.0200(8) -0.0034(7) 0.0092(7) -0.0038(7)
C16 0.0199(9) 0.0221(9) 0.0247(9) -0.0068(7) 0.0123(7) -0.0070(7)
C17 0.0261(10) 0.0289(10) 0.0252(9) -0.0044(8) 0.0134(8) -0.0062(8)
C18 0.0303(11) 0.0436(12) 0.0243(10) -0.0076(9) 0.0154(8) -0.0109(10)
C19 0.0308(11) 0.0433(13) 0.0328(11) -0.0185(9) 0.0209(9) -0.0128(10)
C20 0.0199(9) 0.0324(11) 0.0363(11) -0.0151(9) 0.0157(8) -0.0082(8)
C21 0.0160(9) 0.0241(9) 0.0291(9) -0.0089(8) 0.0113(7) -0.0069(7)
C22 0.0203(10) 0.0238(10) 0.0436(11) -0.0056(9) 0.0119(9) -0.0013(8)
C23 0.0319(12) 0.0270(11) 0.0569(14) -0.0100(10) 0.0193(10) 0.0037(9)
C24 0.0304(11) 0.0370(12) 0.0505(13) -0.0213(10) 0.0221(10) -0.0046(10)
C25 0.0386(13) 0.0287(11) 0.0497(13) 0.0052(10) 0.0156(10) 0.0073(10)
N1 0.0277(8) 0.0241(8) 0.0227(8) 0.0018(6) 0.0129(7) 0.0020(7)
N2 0.0300(9) 0.0196(8) 0.0206(8) -0.0002(6) 0.0127(7) 0.0021(7)
N3 0.0201(8) 0.0215(8) 0.0306(8) -0.0041(6) 0.0110(7) -0.0032(7)
O1 0.0254(7) 0.0367(8) 0.0368(8) -0.0176(6) 0.0146(6) -0.0084(6)
O2 0.0245(8) 0.0429(9) 0.0421(8) -0.0243(7) 0.0142(6) -0.0027(7)
S1 0.0287(3) 0.0203(2) 0.0200(2) -0.00022(17) 0.01249(19) 0.00211(19)

loop_
_atom_type_symbol
_atom_type_description
_atom_type_scat_dispersion_real
_atom_type_scat_dispersion_imag
_atom_type_scat_source
C C 0.0033 0.0016 'International Tables Vol C Tables 4.2.6.8 and 6.1.1.4'
H H 0.0000 0.0000 'International Tables Vol C Tables 4.2.6.8 and 6.1.1.4'
N N 0.0061 0.0033 'International Tables Vol C Tables 4.2.6.8 and 6.1.1.4'
O O 0.0106 0.0060 'International Tables Vol C Tables 4.2.6.8 and 6.1.1.4'
S S 0.1246 0.1234 'International Tables Vol C Tables 4.2.6.8 and 6.1.1.4'

loop_
_geom_angle_atom_site_label_1
_geom_angle_atom_site_label_2
_geom_angle_atom_site_label_3
_geom_angle
O2 C1 O1 107.99(14)
O2 C1 H1A 110.1
O1 C1 H1A 110.1
O2 C1 H1B 110.1
O1 C1 H1B 110.1
H1A C1 H1B 108.4
C3 C2 O2 128.06(17)
C3 C2 C7 122.30(17)
O2 C2 C7 109.62(16)
C2 C3 C4 117.63(17)
C2 C3 H3 121.2
C4 C3 H3 121.2
C5 C4 C3 119.72(17)
C5 C4 C8 123.31(16)
C3 C4 C8 116.94(16)
C4 C5 C6 121.89(17)
C4 C5 H5 119.1
C6 C5 H5 119.1
C7 C6 C5 116.99(17)
C7 C6 H6 121.5
C5 C6 H6 121.5
C6 C7 O1 128.73(17)
C6 C7 C2 121.48(17)
O1 C7 C2 109.77(16)
C9 C8 C4 116.57(15)
C9 C8 H8A 108.1
C4 C8 H8A 108.1
C9 C8 H8B 108.1
C4 C8 H8B 108.1
H8A C8 H8B 107.3
C10 C9 C8 133.86(17)
C10 C9 S1 109.44(14)
C8 C9 S1 116.70(13)
C9 C10 N1 115.29(16)
C9 C10 C11 130.46(17)
N1 C10 C11 114.25(16)
C13 C11 C10 110.5(3)
C13 C11 C14 114.6(4)
C10 C11 C14 114.18(17)
C13 C11 C12 102.5(4)
C10 C11 C12 107.52(19)
C14 C11 C12 106.5(2)
C10 C11 C13B 103.7(4)
C14 C11 C13B 100.3(5)
C12 C11 C13B 124.8(7)
C11 C12 H12A 109.5
C11 C12 H12B 109.5
H12A C12 H12B 109.5
C11 C12 H12C 109.5
H12A C12 H12C 109.5
H12B C12 H12C 109.5
C11 C13 H13A 109.5
C11 C13 H13B 109.5
H13A C13 H13B 109.5
C11 C13 H13C 109.5
H13A C13 H13C 109.5
H13B C13 H13C 109.5
C11 C13B H13D 109.5
C11 C13B H13E 109.5
H13D C13B H13E 109.5
C11 C13B H13F 109.5
H13D C13B H13F 109.5
H13E C13B H13F 109.5
C11 C14 H14A 109.5
C11 C14 H14B 109.5
H14A C14 H14B 109.5
C11 C14 H14C 109.5
H14A C14 H14C 109.5
H14B C14 H14C 109.5
N1 C15 N2 126.06(16)
N1 C15 S1 114.56(14)
N2 C15 S1 119.38(13)
C17 C16 N2 125.31(17)
C17 C16 C21 119.38(16)
N2 C16 C21 115.30(16)
C16 C17 C18 119.78(19)
C16 C17 H17 120.1
C18 C17 H17 120.1
C19 C18 C17 121.92(19)
C19 C18 H18 119.0
C17 C18 H18 119.0
C18 C19 C20 119.68(18)
C18 C19 H19 120.2
C20 C19 H19 120.2
C24 C20 C19 123.80(18)
C24 C20 C21 116.45(19)
C19 C20 C21 119.73(19)
N3 C21 C20 123.01(18)
N3 C21 C16 117.48(15)
C20 C21 C16 119.50(17)
N3 C22 C23 121.9(2)
N3 C22 C25 117.90(18)
C23 C22 C25 120.21(19)
C24 C23 C22 119.8(2)
C24 C23 H23 120.1
C22 C23 H23 120.1
C23 C24 C20 120.18(19)
C23 C24 H24 119.9
C20 C24 H24 119.9
C22 C25 H25A 109.5
C22 C25 H25B 109.5
H25A C25 H25B 109.5
C22 C25 H25C 109.5
H25A C25 H25C 109.5
H25B C25 H25C 109.5
C15 N1 C10 111.45(15)
C15 N2 C16 127.89(16)
C15 N2 H2 118.4(14)
C16 N2 H2 113.3(14)
C22 N3 C21 118.60(16)
C7 O1 C1 104.87(14)
C2 O2 C1 105.46(14)
C15 S1 C9 89.26(8)

loop_
_geom_bond_atom_site_label_1
_geom_bond_atom_site_label_2
_geom_bond_distance
C1 O2 1.426(2)
C1 O1 1.433(2)
C1 H1A 0.9900
C1 H1B 0.9900
C2 C3 1.364(3)
C2 O2 1.376(2)
C2 C7 1.383(3)
C3 C4 1.403(2)
C3 H3 0.9500
C4 C5 1.386(3)
C4 C8 1.513(2)
C5 C6 1.404(3)
C5 H5 0.9500
C6 C7 1.362(3)
C6 H6 0.9500
C7 O1 1.383(2)
C8 C9 1.508(2)
C8 H8A 0.9900
C8 H8B 0.9900
C9 C10 1.357(3)
C9 S1 1.7432(18)
C10 N1 1.394(2)
C10 C11 1.525(3)
C11 C13 1.475(7)
C11 C14 1.528(3)
C11 C12 1.548(4)
C11 C13B 1.621(10)
C12 H12A 0.9800
C12 H12B 0.9800
C12 H12C 0.9800
C13 H13A 0.9800
C13 H13B 0.9800
C13 H13C 0.9800
C13B H13D 0.9800
C13B H13E 0.9800
C13B H13F 0.9800
C14 H14A 0.9800
C14 H14B 0.9800
C14 H14C 0.9800
C15 N1 1.292(2)
C15 N2 1.371(2)
C15 S1 1.7386(17)
C16 C17 1.382(3)
C16 N2 1.389(2)
C16 C21 1.435(3)
C17 C18 1.413(3)
C17 H17 0.9500
C18 C19 1.362(3)
C18 H18 0.9500
C19 C20 1.413(3)
C19 H19 0.9500
C20 C24 1.412(3)
C20 C21 1.413(3)
C21 N3 1.367(2)
C22 N3 1.323(3)
C22 C23 1.416(3)
C22 C25 1.497(3)
C23 C24 1.356(3)
C23 H23 0.9500
C24 H24 0.9500
C25 H25A 0.9800
C25 H25B 0.9800
C25 H25C 0.9800
N2 H2 0.85(2)

loop_
_geom_torsion_atom_site_label_1
_geom_torsion_atom_site_label_2
_geom_torsion_atom_site_label_3
_geom_torsion_atom_site_label_4
_geom_torsion
O2 C2 C3 C4 -178.99(17)
C7 C2 C3 C4 -0.9(3)
C2 C3 C4 C5 1.2(3)
C2 C3 C4 C8 -176.71(16)
C3 C4 C5 C6 -0.6(3)
C8 C4 C5 C6 177.13(18)
C4 C5 C6 C7 -0.3(3)
C5 C6 C7 O1 178.82(18)
C5 C6 C7 C2 0.6(3)
C3 C2 C7 C6 -0.1(3)
O2 C2 C7 C6 178.37(18)
C3 C2 C7 O1 -178.55(17)
O2 C2 C7 O1 -0.1(2)
C5 C4 C8 C9 7.3(3)
C3 C4 C8 C9 -174.91(16)
C4 C8 C9 C10 86.8(3)
C4 C8 C9 S1 -93.46(18)
C8 C9 C10 N1 179.33(18)
S1 C9 C10 N1 -0.4(2)
C8 C9 C10 C11 -1.2(4)
S1 C9 C10 C11 179.07(18)
C9 C10 C11 C13 -130.7(5)
N1 C10 C11 C13 48.8(5)
C9 C10 C11 C14 0.3(3)
N1 C10 C11 C14 179.77(18)
C9 C10 C11 C12 118.2(3)
N1 C10 C11 C12 -62.3(2)
C9 C10 C11 C13B -107.9(7)
N1 C10 C11 C13B 71.6(7)
N2 C16 C17 C18 179.79(17)
C21 C16 C17 C18 0.5(3)
C16 C17 C18 C19 0.4(3)
C17 C18 C19 C20 -0.5(3)
C18 C19 C20 C24 -178.31(19)
C18 C19 C20 C21 -0.2(3)
C24 C20 C21 N3 0.6(3)
C19 C20 C21 N3 -177.63(17)
C24 C20 C21 C16 179.33(17)
C19 C20 C21 C16 1.1(3)
C17 C16 C21 N3 177.56(16)
N2 C16 C21 N3 -1.8(2)
C17 C16 C21 C20 -1.2(3)
N2 C16 C21 C20 179.40(16)
N3 C22 C23 C24 0.2(3)
C25 C22 C23 C24 179.9(2)
C22 C23 C24 C20 0.9(3)
C19 C20 C24 C23 176.8(2)
C21 C20 C24 C23 -1.3(3)
N2 C15 N1 C10 179.92(17)
S1 C15 N1 C10 -0.4(2)
C9 C10 N1 C15 0.5(2)
C11 C10 N1 C15 -179.04(16)
N1 C15 N2 C16 10.2(3)
S1 C15 N2 C16 -169.46(14)
C17 C16 N2 C15 -3.3(3)
C21 C16 N2 C15 176.07(17)
C23 C22 N3 C21 -0.9(3)
C25 C22 N3 C21 179.41(17)
C20 C21 N3 C22 0.5(3)
C16 C21 N3 C22 -178.24(16)
C6 C7 O1 C1 172.6(2)
C2 C7 O1 C1 -9.0(2)
O2 C1 O1 C7 14.7(2)
C3 C2 O2 C1 -172.41(19)
C7 C2 O2 C1 9.3(2)
O1 C1 O2 C2 -14.8(2)
N1 C15 S1 C9 0.14(15)
N2 C15 S1 C9 179.84(15)
C10 C9 S1 C15 0.17(14)
C8 C9 S1 C15 -179.64(14)
